data_4307501
loop_
_publ_author_name
'Charlotte N. Burress'
'Martha I. Bodine'
'Oussama Elbjeirami'
'Joseph H. Reibenspies'
'Mohammad A. Omary'
'Fran\,cois P. Gabba\"i'

_publ_section_title
;
Enhancement of External Spin-Orbit Coupling Effects Caused by
Metal-Metal Cooperativity
;
_journal_name_full 'Inorganic Chemistry'
_journal_page_first 1388
_journal_page_last 1395
_journal_paper_doi 10.1021/ic061998n
_journal_volume 46
_journal_year 2007
_chemical_formula_sum 'C31 H10 F12 Hg3'
_chemical_formula_weight 1212.16
_chemical_name_systematic
; 
 ? 
;
_space_group_IT_number 14
_symmetry_cell_setting monoclinic
_symmetry_space_group_name_Hall '-P 2ybc'
_symmetry_space_group_name_H-M 'P 1 21/c 1'
_atom_sites_solution_hydrogens geom
_atom_sites_solution_primary direct
_atom_sites_solution_secondary difmap
_audit_creation_method SHELXL-97
_cell_angle_alpha 90.00
_cell_angle_beta 91.36(3)
_cell_angle_gamma 90.00
_cell_formula_units_Z 8
_cell_length_a 7.0469(14)
_cell_length_b 44.805(9)
_cell_length_c 17.337(4)
_cell_measurement_temperature 110(2)
_cell_volume 5472(2)
_computing_structure_refinement 'SHELXL-97 (Sheldrick, 1997)'
_computing_structure_solution 'SHELXS-97 (Sheldrick, 1990)'
_diffrn_ambient_temperature 110(2)
_diffrn_measured_fraction_theta_full 0.997
_diffrn_measured_fraction_theta_max 0.997
_diffrn_radiation_monochromator graphite
_diffrn_radiation_source 'fine-focus sealed tube'
_diffrn_radiation_type MoK\a
_diffrn_radiation_wavelength 0.71073
_diffrn_reflns_av_R_equivalents 0.0305
_diffrn_reflns_av_sigmaI/netI 0.0265
_diffrn_reflns_limit_h_max 7
_diffrn_reflns_limit_h_min -7
_diffrn_reflns_limit_k_max 49
_diffrn_reflns_limit_k_min -49
_diffrn_reflns_limit_l_max 19
_diffrn_reflns_limit_l_min -18
_diffrn_reflns_number 34002
_diffrn_reflns_theta_full 23.28
_diffrn_reflns_theta_max 23.28
_diffrn_reflns_theta_min 0.91
_exptl_absorpt_coefficient_mu 16.897
_exptl_absorpt_correction_T_min 0.286218
_exptl_absorpt_correction_type SADABS
_exptl_crystal_colour colorless
_exptl_crystal_density_diffrn 2.943
_exptl_crystal_density_method 'not measured'
_exptl_crystal_description needle
_exptl_crystal_F_000 4352
_exptl_crystal_size_max 0.35
_exptl_crystal_size_mid 0.20
_exptl_crystal_size_min 0.05
_refine_diff_density_max 3.550
_refine_diff_density_min -1.229
_refine_diff_density_rms 0.285
_refine_ls_extinction_method none
_refine_ls_goodness_of_fit_ref 1.011
_refine_ls_hydrogen_treatment mixed
_refine_ls_matrix_type full
_refine_ls_number_parameters 829
_refine_ls_number_reflns 7851
_refine_ls_number_restraints 6
_refine_ls_restrained_S_all 1.011
_refine_ls_R_factor_all 0.0505
_refine_ls_R_factor_gt 0.0442
_refine_ls_shift/su_max 0.001
_refine_ls_shift/su_mean 0.000
_refine_ls_structure_factor_coef Fsqd
_refine_ls_weighting_details 'calc w=1/[\s^2^(Fo^2^)+(0.0600P)^2^+120.0000P] where P=(Fo^2^+2Fc^2^)/3'
_refine_ls_weighting_scheme calc
_refine_ls_wR_factor_gt 0.1005
_refine_ls_wR_factor_ref 0.1072
_reflns_number_gt 6984
_reflns_number_total 7851
_reflns_threshold_expression >2sigma(I)
_cod_data_source_file ic061998nsi20061006_062500.cif
_cod_data_source_block f
_cod_original_cell_volume 5472.3(19)
_cod_database_code 4307501

loop_
_symmetry_equiv_pos_as_xyz
'x, y, z'
'-x, y+1/2, -z+1/2'
'-x, -y, -z'
'x, -y-1/2, z-1/2'

loop_
_atom_site_label
_atom_site_type_symbol
_atom_site_fract_x
_atom_site_fract_y
_atom_site_fract_z
_atom_site_U_iso_or_equiv
_atom_site_adp_type
_atom_site_occupancy
_atom_site_symmetry_multiplicity
_atom_site_calc_flag
_atom_site_refinement_flags
_atom_site_disorder_assembly
_atom_site_disorder_group
Hg1 Hg 0.41961(7) 0.528461(11) 0.69850(3) 0.02573(14) Uani 1 1 d . . .
Hg2 Hg 0.45603(7) 0.592037(11) 0.83386(3) 0.02603(14) Uani 1 1 d . . .
Hg3 Hg 0.60960(7) 0.517533(11) 0.88563(3) 0.02643(14) Uani 1 1 d . . .
Hg4 Hg 0.20106(7) 0.277678(11) 0.67486(3) 0.02868(14) Uani 1 1 d . . .
Hg5 Hg 0.03921(7) 0.336156(11) 0.80277(3) 0.03004(15) Uani 1 1 d . . .
Hg6 Hg 0.05567(7) 0.259436(11) 0.86653(3) 0.02630(14) Uani 1 1 d . . .
F3 F 0.7379(11) 0.44957(16) 0.8984(4) 0.0342(18) Uani 1 1 d . . .
F4 F 0.6997(12) 0.40298(17) 0.8008(5) 0.044(2) Uani 1 1 d . . .
F5 F 0.5278(12) 0.41082(18) 0.6601(5) 0.046(2) Uani 1 1 d . . .
F6 F 0.3980(11) 0.46473(16) 0.6164(4) 0.0351(18) Uani 1 1 d . . .
F9 F 0.3120(10) 0.55458(17) 0.5388(4) 0.0329(17) Uani 1 1 d . . .
F10 F 0.2530(12) 0.61058(18) 0.4855(4) 0.042(2) Uani 1 1 d . . .
F11 F 0.2757(12) 0.65803(18) 0.5827(5) 0.045(2) Uani 1 1 d . . .
F12 F 0.3528(11) 0.64932(17) 0.7342(4) 0.0401(19) Uani 1 1 d . . .
F15 F 0.5243(11) 0.63224(16) 0.9889(5) 0.0370(18) Uani 1 1 d . . .
F16 F 0.6845(11) 0.61914(17) 1.1260(4) 0.0395(19) Uani 1 1 d . . .
F17 F 0.8197(12) 0.56310(18) 1.1567(4) 0.0411(19) Uani 1 1 d . . .
F18 F 0.7754(12) 0.51993(18) 1.0493(4) 0.042(2) Uani 1 1 d . . .
F21 F 0.0585(11) 0.18955(17) 0.8792(4) 0.0383(19) Uani 1 1 d . . .
F22 F 0.1804(14) 0.14562(18) 0.7862(5) 0.052(2) Uani 1 1 d . . .
F23 F 0.3233(13) 0.1594(2) 0.6467(5) 0.053(2) Uani 1 1 d . . .
F24 F 0.3398(13) 0.2167(2) 0.6000(5) 0.049(2) Uani 1 1 d . . .
F27 F 0.2895(12) 0.30838(19) 0.5177(4) 0.044(2) Uani 1 1 d . . .
F28 F 0.2695(12) 0.3651(2) 0.4673(5) 0.049(2) Uani 1 1 d . . .
F29 F 0.1477(13) 0.40899(19) 0.5620(5) 0.053(2) Uani 1 1 d . . .
F30 F 0.0536(13) 0.39613(18) 0.7076(5) 0.049(2) Uani 1 1 d . . .
F33 F -0.0865(12) 0.37476(17) 0.9473(5) 0.042(2) Uani 1 1 d . . .
F34 F -0.1756(11) 0.35936(18) 1.0932(4) 0.0397(19) Uani 1 1 d . . .
F35 F -0.1746(11) 0.30163(18) 1.1381(4) 0.0376(19) Uani 1 1 d . . .
F36 F -0.0561(11) 0.25857(16) 1.0397(4) 0.0343(18) Uani 1 1 d . . .
C1 C 0.4940(17) 0.4857(3) 0.7359(7) 0.022(3) Uani 1 1 d . . .
C2 C 0.5845(15) 0.4826(3) 0.8096(7) 0.020(3) Uani 1 1 d . . .
C3 C 0.6465(18) 0.4544(3) 0.8273(8) 0.034(3) Uani 1 1 d . . .
C4 C 0.6355(19) 0.4297(3) 0.7791(9) 0.037(4) Uani 1 1 d . . .
C5 C 0.5471(19) 0.4336(3) 0.7091(8) 0.032(3) Uani 1 1 d . . .
C6 C 0.4815(17) 0.4621(3) 0.6871(7) 0.026(3) Uani 1 1 d . . .
C7 C 0.3769(15) 0.5971(3) 0.7175(7) 0.025(3) Uani 1 1 d . . .
C8 C 0.3658(17) 0.5727(3) 0.6687(7) 0.023(3) Uani 1 1 d . . .
C9 C 0.3211(19) 0.5775(3) 0.5911(8) 0.033(3) Uani 1 1 d . . .
C10 C 0.2886(18) 0.6059(3) 0.5631(8) 0.032(3) Uani 1 1 d . . .
C11 C 0.299(2) 0.6301(3) 0.6113(8) 0.034(3) Uani 1 1 d . . .
C12 C 0.3448(18) 0.6256(3) 0.6881(8) 0.030(3) Uani 1 1 d . . .
C13 C 0.6233(19) 0.5533(3) 0.9611(8) 0.031(3) Uani 1 1 d . . .
C14 C 0.5623(18) 0.5824(3) 0.9444(7) 0.027(3) Uani 1 1 d . . .
C15 C 0.5842(18) 0.6041(3) 1.0022(8) 0.030(3) Uani 1 1 d . . .
C16 C 0.6681(19) 0.5974(3) 1.0735(7) 0.030(3) Uani 1 1 d . . .
C17 C 0.7328(19) 0.5692(3) 1.0869(7) 0.033(3) Uani 1 1 d . . .
C18 C 0.709(2) 0.5481(3) 1.0322(7) 0.030(3) Uani 1 1 d . . .
C19 C 0.2041(18) 0.2343(3) 0.7145(8) 0.034(3) Uani 1 1 d . . .
C20 C 0.1323(18) 0.2270(3) 0.7886(7) 0.028(3) Uani 1 1 d . . .
C21 C 0.1258(19) 0.1973(3) 0.8104(7) 0.030(3) Uani 1 1 d . . .
C22 C 0.197(2) 0.1746(3) 0.7643(8) 0.031(3) Uani 1 1 d . . .
C23 C 0.264(2) 0.1812(3) 0.6930(9) 0.039(4) Uani 1 1 d . . .
C24 C 0.267(2) 0.2105(3) 0.6709(8) 0.036(3) Uani 1 1 d . . .
C25 C 0.1182(17) 0.3446(3) 0.6907(7) 0.023(3) Uani 1 1 d . . .
C26 C 0.1784(16) 0.3221(3) 0.6401(8) 0.028(3) Uani 1 1 d . . .
C27 C 0.2282(18) 0.3294(3) 0.5675(8) 0.034(3) Uani 1 1 d . . .
C28 C 0.217(2) 0.3588(4) 0.5401(8) 0.044(4) Uani 1 1 d . . .
C29 C 0.156(2) 0.3801(3) 0.5871(9) 0.040(4) Uani 1 1 d . . .
C30 C 0.1103(18) 0.3738(3) 0.6621(8) 0.032(3) Uani 1 1 d . . .
C31 C -0.0160(17) 0.2942(3) 0.9405(7) 0.027(3) Uani 1 1 d . . .
C32 C -0.0242(17) 0.3238(3) 0.9167(7) 0.028(3) Uani 1 1 d . . .
C33 C -0.0778(18) 0.3455(3) 0.9674(8) 0.031(3) Uani 1 1 d . . .
C34 C -0.1274(18) 0.3386(3) 1.0426(8) 0.031(3) Uani 1 1 d . . .
C35 C -0.1216(18) 0.3091(3) 1.0650(8) 0.034(3) Uani 1 1 d . . .
C36 C -0.0623(18) 0.2878(3) 1.0143(7) 0.028(3) Uani 1 1 d . . .
C37 C -0.2071(18) 0.5363(3) 0.5725(8) 0.033(3) Uani 1 1 d . . .
H37A H -0.2571 0.5507 0.5374 0.039 Uiso 1 1 calc R . .
C38 C -0.199(2) 0.5064(3) 0.5512(8) 0.037(3) Uani 1 1 d . . .
H38A H -0.2492 0.5005 0.5022 0.045 Uiso 1 1 calc R . .
C39 C -0.1210(19) 0.4855(3) 0.5987(8) 0.034(3) Uani 1 1 d . . .
H39A H -0.1125 0.4654 0.5814 0.041 Uiso 1 1 calc R . .
C40 C -0.0521(17) 0.4928(3) 0.6736(8) 0.030(3) Uani 1 1 d . . .
H40A H 0.0008 0.4781 0.7074 0.036 Uiso 1 1 calc R . .
C41 C 0.0608(18) 0.5248(3) 0.8369(8) 0.030(3) Uani 1 1 d . . .
H41A H 0.0913 0.5042 0.8399 0.036 Uiso 1 1 calc R . .
C42 C 0.0924(18) 0.5437(3) 0.9011(8) 0.032(3) Uani 1 1 d . . .
H42A H 0.1441 0.5358 0.9479 0.039 Uiso 1 1 calc R . .
C43 C 0.0481(18) 0.5735(3) 0.8955(8) 0.035(3) Uani 1 1 d . . .
H43A H 0.0725 0.5862 0.9386 0.043 Uiso 1 1 calc R . .
C44 C -0.0325(18) 0.5856(3) 0.8276(8) 0.032(3) Uani 1 1 d . . .
H44A H -0.0679 0.6060 0.8252 0.038 Uiso 1 1 calc R . .
C45 C -0.133(2) 0.5745(3) 0.6853(8) 0.037(3) Uani 1 1 d . . .
H45A H -0.2604 0.5837 0.6870 0.044 Uiso 1 1 calc R . .
H45B H -0.0463 0.5883 0.6587 0.044 Uiso 1 1 calc R . .
C46 C -0.1418(16) 0.5449(3) 0.6454(7) 0.022(3) Uani 1 1 d . . .
C47 C -0.0658(17) 0.5229(3) 0.6956(7) 0.025(3) Uani 1 1 d . . .
C48 C -0.0147(17) 0.5368(3) 0.7700(7) 0.027(3) Uani 1 1 d . . .
C49 C -0.0588(16) 0.5674(3) 0.7651(7) 0.024(3) Uani 1 1 d . . .
C50 C 0.630(2) 0.3378(4) 0.6886(11) 0.051(4) Uani 1 1 d . . .
H50A H 0.6086 0.3586 0.6963 0.061 Uiso 1 1 calc R . .
C51 C 0.684(2) 0.3280(4) 0.6199(10) 0.051(4) Uani 1 1 d . . .
H51A H 0.6996 0.3417 0.5787 0.061 Uiso 1 1 calc R . .
C52 C 0.720(2) 0.2969(3) 0.6083(8) 0.038(3) Uani 1 1 d . . .
H52A H 0.7574 0.2900 0.5591 0.046 Uiso 1 1 calc R . .
C53 C 0.699(2) 0.2767(4) 0.6682(10) 0.049(4) Uani 1 1 d . . .
H53A H 0.7253 0.2561 0.6607 0.058 Uiso 1 1 calc R . .
C54 C 0.6217(19) 0.2387(4) 0.8237(10) 0.052(4) Uani 1 1 d U . .
H54A H 0.6686 0.2252 0.7864 0.063 Uiso 1 1 calc R . .
C55 C 0.5657(19) 0.2291(4) 0.9033(9) 0.047(4) Uani 1 1 d U . .
H55A H 0.5734 0.2088 0.9189 0.056 Uiso 1 1 calc R . .
C56 C 0.504(2) 0.2505(4) 0.9516(9) 0.049(4) Uani 1 1 d . . .
H56A H 0.4696 0.2446 1.0020 0.059 Uiso 1 1 calc R . .
C57 C 0.487(2) 0.2806(4) 0.9324(11) 0.058(5) Uani 1 1 d . . .
H57A H 0.4398 0.2946 0.9683 0.070 Uiso 1 1 calc R . .
C58 C 0.537(2) 0.3211(4) 0.8291(11) 0.054(4) Uani 1 1 d . . .
H58A H 0.4077 0.3296 0.8285 0.064 Uiso 1 1 calc R . .
H58B H 0.6231 0.3345 0.8590 0.064 Uiso 1 1 calc R . .
C59 C 0.6036(19) 0.3173(4) 0.7511(8) 0.048(4) Uani 1 1 d . . .
C60 C 0.644(2) 0.2863(4) 0.7353(11) 0.048(4) Uani 1 1 d . . .
C61 C 0.5979(19) 0.2701(3) 0.8092(8) 0.036(3) Uani 1 1 d . . .
C62 C 0.5382(19) 0.2892(4) 0.8646(10) 0.049(4) Uani 1 1 d . . .

loop_
_atom_site_aniso_label
_atom_site_aniso_U_11
_atom_site_aniso_U_22
_atom_site_aniso_U_33
_atom_site_aniso_U_23
_atom_site_aniso_U_13
_atom_site_aniso_U_12
Hg1 0.0270(3) 0.0259(3) 0.0243(3) 0.0006(2) 0.0009(2) -0.0021(2)
Hg2 0.0267(3) 0.0279(3) 0.0235(3) -0.0006(2) 0.0015(2) 0.0004(2)
Hg3 0.0300(3) 0.0262(3) 0.0231(3) -0.0021(2) 0.0019(2) -0.0016(2)
Hg4 0.0281(3) 0.0319(3) 0.0260(3) 0.0001(2) -0.0012(2) -0.0006(2)
Hg5 0.0339(3) 0.0293(3) 0.0270(3) 0.0001(2) 0.0020(2) -0.0037(2)
Hg6 0.0266(3) 0.0269(3) 0.0254(3) -0.0023(2) -0.0004(2) -0.0010(2)
F3 0.042(4) 0.035(4) 0.026(4) -0.004(3) 0.004(3) 0.008(3)
F4 0.061(5) 0.031(5) 0.041(5) 0.002(4) 0.007(4) 0.010(4)
F5 0.061(6) 0.042(5) 0.035(5) -0.017(4) -0.001(4) 0.005(4)
F6 0.045(5) 0.032(4) 0.029(4) -0.012(3) -0.001(4) -0.007(3)
F9 0.037(4) 0.036(4) 0.025(4) -0.003(3) -0.004(3) -0.002(3)
F10 0.057(5) 0.043(5) 0.024(4) 0.005(4) -0.003(4) 0.003(4)
F11 0.064(6) 0.035(5) 0.035(5) 0.009(4) 0.001(4) 0.001(4)
F12 0.051(5) 0.030(4) 0.040(5) -0.006(4) -0.001(4) 0.009(4)
F15 0.041(4) 0.024(4) 0.046(5) 0.001(3) 0.003(4) -0.002(3)
F16 0.047(5) 0.035(5) 0.036(5) -0.010(4) -0.004(4) -0.006(4)
F17 0.052(5) 0.042(5) 0.029(4) -0.001(4) -0.005(4) -0.002(4)
F18 0.059(5) 0.038(5) 0.027(4) -0.003(4) -0.002(4) -0.002(4)
F21 0.051(5) 0.031(4) 0.033(4) 0.007(3) -0.001(4) -0.001(4)
F22 0.089(7) 0.027(5) 0.040(5) 0.000(4) -0.005(5) 0.004(4)
F23 0.072(6) 0.049(5) 0.038(5) -0.008(4) -0.007(4) 0.023(5)
F24 0.060(6) 0.056(6) 0.030(5) -0.006(4) 0.005(4) 0.011(4)
F27 0.052(5) 0.053(5) 0.027(4) 0.004(4) -0.003(4) -0.001(4)
F28 0.058(5) 0.061(6) 0.029(5) 0.004(4) 0.005(4) -0.012(4)
F29 0.063(6) 0.038(5) 0.059(6) 0.020(4) 0.006(5) -0.011(4)
F30 0.062(6) 0.028(5) 0.057(6) -0.003(4) 0.014(4) 0.003(4)
F33 0.060(5) 0.026(4) 0.040(5) 0.001(4) 0.006(4) 0.001(4)
F34 0.048(5) 0.043(5) 0.028(4) -0.011(4) 0.004(4) 0.006(4)
F35 0.047(5) 0.045(5) 0.021(4) 0.003(3) 0.004(3) 0.006(4)
F36 0.050(5) 0.031(4) 0.022(4) 0.001(3) -0.003(3) 0.009(3)
C1 0.027(7) 0.025(7) 0.014(6) -0.003(5) 0.010(5) -0.011(5)
C2 0.015(6) 0.026(7) 0.020(6) -0.008(5) 0.009(5) -0.003(5)
C3 0.027(7) 0.048(9) 0.026(7) 0.007(6) 0.009(6) 0.005(6)
C4 0.034(8) 0.020(7) 0.058(10) -0.015(7) -0.003(7) 0.011(6)
C5 0.039(8) 0.026(7) 0.030(8) -0.012(6) -0.003(6) -0.007(6)
C6 0.028(7) 0.027(7) 0.021(7) -0.001(5) -0.016(5) -0.006(5)
C7 0.006(6) 0.045(8) 0.025(7) 0.006(6) -0.001(5) -0.008(5)
C8 0.024(6) 0.021(7) 0.025(7) 0.004(5) 0.009(5) 0.002(5)
C9 0.042(8) 0.017(7) 0.038(8) -0.011(6) -0.018(6) 0.004(6)
C10 0.029(7) 0.039(8) 0.028(7) -0.004(6) 0.001(6) -0.008(6)
C11 0.041(8) 0.023(7) 0.036(8) 0.013(6) -0.002(6) 0.008(6)
C12 0.032(7) 0.021(7) 0.037(8) -0.016(6) 0.002(6) -0.007(6)
C13 0.033(7) 0.030(8) 0.031(8) 0.001(6) -0.002(6) -0.001(6)
C14 0.029(7) 0.040(8) 0.012(6) 0.001(6) -0.003(5) -0.001(6)
C15 0.031(7) 0.017(7) 0.042(8) 0.002(6) 0.003(6) 0.006(5)
C16 0.036(7) 0.032(8) 0.022(7) -0.012(6) 0.001(6) -0.011(6)
C17 0.035(8) 0.044(9) 0.019(7) 0.002(6) 0.000(6) -0.007(6)
C18 0.046(8) 0.018(7) 0.026(7) 0.011(6) -0.005(6) -0.007(6)
C19 0.024(7) 0.035(8) 0.044(9) -0.016(7) 0.000(6) 0.003(6)
C20 0.032(7) 0.027(7) 0.024(7) 0.002(6) -0.001(6) 0.000(6)
C21 0.036(7) 0.035(8) 0.020(7) 0.000(6) 0.007(6) 0.010(6)
C22 0.051(8) 0.006(6) 0.035(8) -0.002(5) -0.017(7) 0.008(6)
C23 0.049(9) 0.022(7) 0.045(9) -0.015(7) -0.002(7) 0.016(6)
C24 0.043(8) 0.041(9) 0.023(7) -0.003(6) -0.001(6) -0.001(7)
C25 0.026(7) 0.025(7) 0.017(6) 0.001(5) -0.010(5) -0.006(5)
C26 0.012(6) 0.034(8) 0.039(8) 0.005(6) 0.000(5) -0.004(5)
C27 0.025(7) 0.047(9) 0.029(8) -0.001(7) 0.003(6) 0.004(6)
C28 0.035(8) 0.073(12) 0.025(8) 0.034(8) -0.006(6) 0.002(8)
C29 0.046(9) 0.034(8) 0.040(9) 0.016(7) -0.006(7) 0.000(7)
C30 0.031(7) 0.030(8) 0.035(8) -0.003(6) 0.004(6) -0.008(6)
C31 0.028(7) 0.034(8) 0.017(7) 0.002(6) -0.001(5) -0.008(6)
C32 0.027(7) 0.027(7) 0.031(7) -0.011(6) -0.003(6) 0.001(5)
C33 0.032(7) 0.029(8) 0.033(8) 0.008(6) 0.000(6) -0.003(6)
C34 0.027(7) 0.036(8) 0.029(8) -0.006(6) -0.004(6) 0.002(6)
C35 0.028(7) 0.044(9) 0.029(8) 0.002(6) -0.003(6) 0.004(6)
C36 0.030(7) 0.026(7) 0.028(7) -0.004(6) -0.001(6) -0.002(6)
C37 0.025(7) 0.043(9) 0.030(8) 0.006(6) 0.005(6) -0.011(6)
C38 0.039(8) 0.040(9) 0.034(8) -0.005(7) 0.017(7) -0.008(7)
C39 0.036(8) 0.034(8) 0.033(8) -0.012(6) 0.007(6) -0.004(6)
C40 0.022(7) 0.032(8) 0.036(8) 0.010(6) 0.011(6) -0.002(6)
C41 0.031(7) 0.022(7) 0.037(8) -0.007(6) 0.001(6) 0.003(5)
C42 0.032(7) 0.029(8) 0.035(8) 0.002(6) -0.009(6) -0.006(6)
C43 0.023(7) 0.054(10) 0.030(8) -0.019(7) 0.007(6) -0.006(6)
C44 0.030(7) 0.033(8) 0.034(8) -0.001(6) 0.003(6) -0.005(6)
C45 0.031(8) 0.043(9) 0.036(8) 0.007(7) -0.009(6) 0.000(6)
C46 0.022(6) 0.027(7) 0.017(6) 0.011(5) 0.003(5) -0.008(5)
C47 0.023(6) 0.027(7) 0.024(7) -0.008(6) 0.006(5) 0.002(5)
C48 0.022(6) 0.036(8) 0.023(7) 0.003(6) 0.001(5) -0.004(6)
C49 0.021(6) 0.031(7) 0.019(7) 0.005(5) 0.000(5) 0.008(5)
C50 0.024(8) 0.048(10) 0.079(13) -0.001(9) -0.021(8) -0.005(7)
C51 0.033(8) 0.071(12) 0.048(10) 0.013(9) -0.012(7) -0.021(8)
C52 0.048(9) 0.033(8) 0.034(8) -0.006(7) -0.012(7) -0.007(7)
C53 0.041(9) 0.055(11) 0.050(11) -0.005(9) -0.013(8) -0.014(8)
C54 0.015(6) 0.089(10) 0.053(8) -0.011(8) -0.005(6) 0.000(6)
C55 0.021(6) 0.080(10) 0.039(7) 0.013(7) -0.004(6) -0.006(6)
C56 0.034(8) 0.071(12) 0.042(9) 0.010(9) -0.005(7) -0.002(8)
C57 0.038(9) 0.077(14) 0.059(12) 0.008(10) -0.017(8) -0.014(9)
C58 0.038(9) 0.040(9) 0.083(13) -0.009(9) -0.007(8) 0.015(7)
C59 0.021(7) 0.089(13) 0.032(8) 0.009(8) -0.004(6) 0.010(8)
C60 0.032(8) 0.041(9) 0.070(12) 0.013(9) -0.013(8) -0.011(7)
C61 0.025(7) 0.047(9) 0.038(8) 0.006(7) -0.006(6) -0.012(6)
C62 0.018(7) 0.067(11) 0.062(11) -0.003(9) -0.004(7) 0.001(7)

loop_
_atom_type_symbol
_atom_type_description
_atom_type_scat_dispersion_real
_atom_type_scat_dispersion_imag
_atom_type_scat_source
C C 0.0033 0.0016 'International Tables Vol C Tables 4.2.6.8 and 6.1.1.4'
H H 0.0000 0.0000 'International Tables Vol C Tables 4.2.6.8 and 6.1.1.4'
F F 0.0171 0.0103 'International Tables Vol C Tables 4.2.6.8 and 6.1.1.4'
Hg Hg -2.3894 9.2266 'International Tables Vol C Tables 4.2.6.8 and 6.1.1.4'

loop_
_geom_angle_atom_site_label_1
_geom_angle_atom_site_label_2
_geom_angle_atom_site_label_3
_geom_angle
_geom_angle_site_symmetry_1
_geom_angle_site_symmetry_3
_geom_angle_publ_flag
C8 Hg1 C1 174.3(5) . . ?
C8 Hg1 C48 79.8(4) . . ?
C1 Hg1 C48 102.3(4) . . ?
C8 Hg1 C47 83.6(4) . . ?
C1 Hg1 C47 100.5(4) . . ?
C48 Hg1 C47 25.0(3) . . ?
C8 Hg1 C41 94.8(4) . . ?
C1 Hg1 C41 85.7(4) . . ?
C48 Hg1 C41 22.8(3) . . ?
C47 Hg1 C41 43.6(3) . . ?
C14 Hg2 C7 171.8(5) . . ?
C14 Hg2 C43 86.9(4) . . ?
C7 Hg2 C43 97.4(4) . . ?
C14 Hg2 C44 110.3(4) . . ?
C7 Hg2 C44 74.7(4) . . ?
C43 Hg2 C44 24.0(3) . . ?
C14 Hg2 C42 79.6(4) . . ?
C7 Hg2 C42 101.7(4) . . ?
C43 Hg2 C42 22.5(3) . . ?
C44 Hg2 C42 40.3(3) . . ?
C2 Hg3 C13 177.6(5) . . ?
C19 Hg4 C26 175.3(5) . . ?
C19 Hg4 C60 90.1(4) . . ?
C26 Hg4 C60 92.6(4) . . ?
C19 Hg4 C53 89.8(5) . . ?
C26 Hg4 C53 94.2(4) . . ?
C60 Hg4 C53 21.8(4) . . ?
C19 Hg4 C59 110.1(4) . . ?
C26 Hg4 C59 71.8(4) . . ?
C60 Hg4 C59 23.9(4) . . ?
C53 Hg4 C59 40.0(4) . . ?
C25 Hg5 C32 174.4(5) . . ?
C20 Hg6 C31 176.5(5) . . ?
C20 Hg6 C57 99.9(5) . . ?
C31 Hg6 C57 79.1(5) . . ?
C20 Hg6 C56 87.0(5) . . ?
C31 Hg6 C56 93.2(5) . . ?
C57 Hg6 C56 23.5(4) . . ?
C6 C1 C2 120.4(11) . . ?
C6 C1 Hg1 120.7(9) . . ?
C2 C1 Hg1 118.2(8) . . ?
C3 C2 C1 115.1(11) . . ?
C3 C2 Hg3 122.5(9) . . ?
C1 C2 Hg3 122.3(9) . . ?
C2 C3 C4 126.0(13) . . ?
C2 C3 F3 118.6(12) . . ?
C4 C3 F3 115.3(12) . . ?
F4 C4 C5 120.9(12) . . ?
F4 C4 C3 122.2(13) . . ?
C5 C4 C3 116.8(12) . . ?
F5 C5 C4 120.4(12) . . ?
F5 C5 C6 119.7(11) . . ?
C4 C5 C6 119.9(11) . . ?
F6 C6 C1 121.2(11) . . ?
F6 C6 C5 117.2(11) . . ?
C1 C6 C5 121.6(11) . . ?
C8 C7 C12 119.8(11) . . ?
C8 C7 Hg2 120.8(9) . . ?
C12 C7 Hg2 119.3(9) . . ?
C7 C8 C9 118.3(11) . . ?
C7 C8 Hg1 126.5(9) . . ?
C9 C8 Hg1 115.1(9) . . ?
F9 C9 C10 117.0(11) . . ?
F9 C9 C8 121.8(11) . . ?
C10 C9 C8 121.1(12) . . ?
C11 C10 F10 118.8(12) . . ?
C11 C10 C9 120.6(12) . . ?
F10 C10 C9 120.5(12) . . ?
F11 C11 C10 120.2(12) . . ?
F11 C11 C12 120.8(12) . . ?
C10 C11 C12 118.9(12) . . ?
F12 C12 C11 118.1(12) . . ?
F12 C12 C7 120.6(12) . . ?
C11 C12 C7 121.3(11) . . ?
C18 C13 C14 117.9(12) . . ?
C18 C13 Hg3 116.6(10) . . ?
C14 C13 Hg3 125.4(9) . . ?
C15 C14 C13 118.0(11) . . ?
C15 C14 Hg2 123.0(10) . . ?
C13 C14 Hg2 119.0(9) . . ?
F15 C15 C16 118.7(12) . . ?
F15 C15 C14 119.8(12) . . ?
C16 C15 C14 121.5(12) . . ?
F16 C16 C17 122.5(12) . . ?
F16 C16 C15 118.3(12) . . ?
C17 C16 C15 119.2(11) . . ?
C18 C17 C16 119.8(12) . . ?
C18 C17 F17 121.6(12) . . ?
C16 C17 F17 118.6(12) . . ?
C17 C18 F18 117.3(11) . . ?
C17 C18 C13 123.6(12) . . ?
F18 C18 C13 119.1(11) . . ?
C24 C19 C20 116.0(13) . . ?
C24 C19 Hg4 123.0(11) . . ?
C20 C19 Hg4 120.9(9) . . ?
C21 C20 C19 118.7(12) . . ?
C21 C20 Hg6 119.2(9) . . ?
C19 C20 Hg6 122.0(9) . . ?
F21 C21 C20 120.5(11) . . ?
F21 C21 C22 117.4(12) . . ?
C20 C21 C22 122.0(12) . . ?
F22 C22 C23 119.4(11) . . ?
F22 C22 C21 120.3(13) . . ?
C23 C22 C21 119.9(11) . . ?
F23 C23 C22 120.5(12) . . ?
F23 C23 C24 121.7(14) . . ?
C22 C23 C24 117.8(12) . . ?
C23 C24 F24 116.9(12) . . ?
C23 C24 C19 125.4(14) . . ?
F24 C24 C19 117.7(13) . . ?
C30 C25 C26 117.2(11) . . ?
C30 C25 Hg5 119.6(9) . . ?
C26 C25 Hg5 123.1(9) . . ?
C27 C26 C25 119.8(12) . . ?
C27 C26 Hg4 118.5(10) . . ?
C25 C26 Hg4 121.7(9) . . ?
C26 C27 F27 121.3(13) . . ?
C26 C27 C28 121.8(14) . . ?
F27 C27 C28 116.9(12) . . ?
C29 C28 F28 121.5(14) . . ?
C29 C28 C27 118.8(13) . . ?
F28 C28 C27 119.8(15) . . ?
C28 C29 F29 119.6(13) . . ?
C28 C29 C30 121.1(13) . . ?
F29 C29 C30 119.2(14) . . ?
F30 C30 C29 118.7(12) . . ?
F30 C30 C25 120.0(12) . . ?
C29 C30 C25 121.3(13) . . ?
C36 C31 C32 118.0(12) . . ?
C36 C31 Hg6 119.4(10) . . ?
C32 C31 Hg6 122.6(9) . . ?
C33 C32 C31 119.8(12) . . ?
C33 C32 Hg5 118.8(10) . . ?
C31 C32 Hg5 121.3(9) . . ?
F33 C33 C32 122.2(12) . . ?
F33 C33 C34 116.4(12) . . ?
C32 C33 C34 121.4(13) . . ?
F34 C34 C35 119.5(12) . . ?
F34 C34 C33 122.4(12) . . ?
C35 C34 C33 118.1(12) . . ?
C36 C35 F35 121.1(12) . . ?
C36 C35 C34 119.7(13) . . ?
F35 C35 C34 119.2(12) . . ?
C31 C36 C35 122.9(13) . . ?
C31 C36 F36 119.5(11) . . ?
C35 C36 F36 117.6(11) . . ?
C38 C37 C46 119.7(13) . . ?
C39 C38 C37 121.5(14) . . ?
C38 C39 C40 121.6(13) . . ?
C47 C40 C39 116.5(12) . . ?
C48 C41 C42 118.9(12) . . ?
C48 C41 Hg1 71.2(7) . . ?
C42 C41 Hg1 114.0(8) . . ?
C43 C42 C41 119.7(13) . . ?
C43 C42 Hg2 63.4(7) . . ?
C41 C42 Hg2 101.9(9) . . ?
C42 C43 C44 121.4(13) . . ?
C42 C43 Hg2 94.1(8) . . ?
C44 C43 Hg2 88.2(8) . . ?
C49 C44 C43 118.6(13) . . ?
C49 C44 Hg2 101.0(8) . . ?
C43 C44 Hg2 67.9(7) . . ?
C46 C45 C49 104.3(11) . . ?
C37 C46 C47 118.6(12) . . ?
C37 C46 C45 132.6(12) . . ?
C47 C46 C45 108.8(10) . . ?
C40 C47 C46 122.0(11) . . ?
C40 C47 C48 128.8(12) . . ?
C46 C47 C48 109.2(11) . . ?
C40 C47 Hg1 89.9(7) . . ?
C46 C47 Hg1 108.8(8) . . ?
C48 C47 Hg1 74.5(7) . . ?
C41 C48 C49 120.8(12) . . ?
C41 C48 C47 131.2(12) . . ?
C49 C48 C47 108.0(11) . . ?
C41 C48 Hg1 86.0(8) . . ?
C49 C48 Hg1 106.8(8) . . ?
C47 C48 Hg1 80.5(7) . . ?
C44 C49 C48 120.6(11) . . ?
C44 C49 C45 129.9(12) . . ?
C48 C49 C45 109.5(11) . . ?
C51 C50 C59 120.4(16) . . ?
C50 C51 C52 120.2(16) . . ?
C53 C52 C51 120.5(15) . . ?
C60 C53 C52 119.3(16) . . ?
C60 C53 Hg4 69.4(9) . . ?
C52 C53 Hg4 97.9(10) . . ?
C61 C54 C55 113.9(15) . . ?
C56 C55 C54 117.5(16) . . ?
C55 C56 C57 124.4(17) . . ?
C55 C56 Hg6 97.0(9) . . ?
C57 C56 Hg6 73.6(8) . . ?
C62 C57 C56 118.7(19) . . ?
C62 C57 Hg6 92.5(10) . . ?
C56 C57 Hg6 83.0(9) . . ?
C59 C58 C62 105.2(14) . . ?
C50 C59 C58 132.7(17) . . ?
C50 C59 C60 116.3(15) . . ?
C58 C59 C60 111.0(15) . . ?
C50 C59 Hg4 98.9(8) . . ?
C58 C59 Hg4 97.6(9) . . ?
C60 C59 Hg4 67.1(8) . . ?
C53 C60 C59 123.3(16) . . ?
C53 C60 C61 131.9(16) . . ?
C59 C60 C61 104.7(15) . . ?
C53 C60 Hg4 88.7(10) . . ?
C59 C60 Hg4 89.0(9) . . ?
C61 C60 Hg4 89.5(8) . . ?
C62 C61 C54 122.0(15) . . ?
C62 C61 C60 111.8(15) . . ?
C54 C61 C60 126.1(15) . . ?
C57 C62 C61 123.4(18) . . ?
C57 C62 C58 129.3(17) . . ?
C61 C62 C58 107.3(15) . . ?

loop_
_geom_bond_atom_site_label_1
_geom_bond_atom_site_label_2
_geom_bond_distance
_geom_bond_site_symmetry_2
_geom_bond_publ_flag
Hg1 C8 2.080(12) . ?
Hg1 C1 2.085(12) . ?
Hg1 C48 3.350(12) . ?
Hg1 C47 3.429(12) . ?
Hg1 C41 3.530(13) . ?
Hg2 C14 2.086(12) . ?
Hg2 C7 2.093(12) . ?
Hg2 C43 3.200(13) . ?
Hg2 C44 3.454(13) . ?
Hg2 C42 3.571(13) . ?
Hg3 C2 2.050(11) . ?
Hg3 C13 2.069(13) . ?
Hg4 C19 2.062(15) . ?
Hg4 C26 2.086(13) . ?
Hg4 C60 3.293(14) . ?
Hg4 C53 3.516(16) . ?
Hg4 C59 3.573(16) . ?
Hg5 C25 2.069(12) . ?
Hg5 C32 2.109(14) . ?
Hg6 C20 2.065(13) . ?
Hg6 C31 2.086(13) . ?
Hg6 C57 3.361(15) . ?
Hg6 C56 3.478(14) . ?
F3 C3 1.394(15) . ?
F4 C4 1.330(15) . ?
F5 C5 1.333(15) . ?
F6 C6 1.353(14) . ?
F9 C9 1.373(14) . ?
F10 C10 1.379(15) . ?
F11 C11 1.356(15) . ?
F12 C12 1.329(14) . ?
F15 C15 1.347(14) . ?
F16 C16 1.337(14) . ?
F17 C17 1.371(15) . ?
F18 C18 1.374(15) . ?
F21 C21 1.341(15) . ?
F22 C22 1.359(15) . ?
F23 C23 1.334(15) . ?
F24 C24 1.371(16) . ?
F27 C27 1.355(16) . ?
F28 C28 1.352(16) . ?
F29 C29 1.365(16) . ?
F30 C30 1.341(16) . ?
F33 C33 1.356(15) . ?
F34 C34 1.327(15) . ?
F35 C35 1.373(15) . ?
F36 C36 1.384(15) . ?
C1 C6 1.357(17) . ?
C1 C2 1.420(17) . ?
C2 C3 1.373(19) . ?
C3 C4 1.388(19) . ?
C4 C5 1.36(2) . ?
C5 C6 1.406(18) . ?
C7 C8 1.384(18) . ?
C7 C12 1.392(19) . ?
C8 C9 1.392(18) . ?
C9 C10 1.378(19) . ?
C10 C11 1.368(19) . ?
C11 C12 1.377(19) . ?
C13 C18 1.380(18) . ?
C13 C14 1.403(19) . ?
C14 C15 1.404(18) . ?
C15 C16 1.391(19) . ?
C16 C17 1.358(19) . ?
C17 C18 1.349(19) . ?
C19 C24 1.384(19) . ?
C19 C20 1.430(19) . ?
C20 C21 1.382(18) . ?
C21 C22 1.394(18) . ?
C22 C23 1.37(2) . ?
C23 C24 1.37(2) . ?
C25 C30 1.399(18) . ?
C25 C26 1.407(18) . ?
C26 C27 1.354(19) . ?
C27 C28 1.40(2) . ?
C28 C29 1.33(2) . ?
C29 C30 1.38(2) . ?
C31 C36 1.357(18) . ?
C31 C32 1.392(18) . ?
C32 C33 1.371(19) . ?
C33 C34 1.393(19) . ?
C34 C35 1.38(2) . ?
C35 C36 1.369(19) . ?
C37 C38 1.39(2) . ?
C37 C46 1.389(18) . ?
C38 C39 1.36(2) . ?
C39 C40 1.414(19) . ?
C40 C47 1.406(18) . ?
C41 C48 1.372(19) . ?
C41 C42 1.411(19) . ?
C42 C43 1.37(2) . ?
C43 C44 1.40(2) . ?
C44 C49 1.366(18) . ?
C45 C46 1.496(19) . ?
C45 C49 1.502(18) . ?
C46 C47 1.411(17) . ?
C47 C48 1.470(17) . ?
C48 C49 1.407(18) . ?
C50 C51 1.33(2) . ?
C50 C59 1.44(2) . ?
C51 C52 1.43(2) . ?
C52 C53 1.39(2) . ?
C53 C60 1.31(2) . ?
C54 C61 1.44(2) . ?
C54 C55 1.51(2) . ?
C55 C56 1.35(2) . ?
C56 C57 1.40(2) . ?
C57 C62 1.30(2) . ?
C58 C59 1.45(2) . ?
C58 C62 1.55(2) . ?
C59 C60 1.45(2) . ?
C60 C61 1.51(2) . ?
C61 C62 1.36(2) . ?
